data_2223322
loop_
_publ_author_name
'Qian, Shao-Song'
'Hu, Hao'
'Cui, Hong-You'

_publ_section_title
;
 2-Amino-4-methylbenzenesulfonamide
;
_journal_coeditor_code BX2239
_journal_issue 10
_journal_name_full 'Acta Crystallographica Section E'
_journal_page_first o2513
_journal_paper_doi 10.1107/S1600536809037271
_journal_volume 65
_journal_year 2009
_chemical_formula_iupac 'C7 H10 N2 O2 S'
_chemical_formula_moiety 'C7 H10 N2 O2 S'
_chemical_formula_sum 'C7 H10 N2 O2 S'
_chemical_formula_weight 186.23
_chemical_name_systematic
;
2-Amino-4-methylbenzenesulfonamide
;
_space_group_IT_number 14
_symmetry_cell_setting monoclinic
_symmetry_space_group_name_Hall '-P 2ybc'
_symmetry_space_group_name_H-M 'P 1 21/c 1'
_atom_sites_solution_hydrogens geom
_atom_sites_solution_primary direct
_atom_sites_solution_secondary difmap
_audit_creation_method SHELXL-97
_cell_angle_alpha 90.00
_cell_angle_beta 114.689(6)
_cell_angle_gamma 90.00
_cell_formula_units_Z 4
_cell_length_a 9.873(5)
_cell_length_b 9.151(4)
_cell_length_c 10.408(5)
_cell_measurement_reflns_used 3354
_cell_measurement_temperature 273(2)
_cell_measurement_theta_max 28.19
_cell_measurement_theta_min 2.23
_cell_volume 854.4(7)
_computing_cell_refinement 'SAINT (Bruker, 2004)'
_computing_data_collection 'SMART (Bruker, 2004)'
_computing_data_reduction 'SAINT (Bruker, 2004)'
_computing_molecular_graphics 'SHELXTL (Sheldrick, 2008)'
_computing_publication_material 'SHELXTL (Sheldrick, 2008)'
_computing_structure_refinement 'SHELXL97 (Sheldrick, 2008)'
_computing_structure_solution 'SHELXS97 (Sheldrick, 2008)'
_diffrn_ambient_temperature 273(2)
_diffrn_measured_fraction_theta_full 0.965
_diffrn_measured_fraction_theta_max 0.965
_diffrn_measurement_device_type 'Bruker SMART CCD area-detector'
_diffrn_measurement_method '\f and \w'
_diffrn_radiation_monochromator graphite
_diffrn_radiation_source 'fine-focus sealed tube'
_diffrn_radiation_type MoK\a
_diffrn_radiation_wavelength 0.71073
_diffrn_reflns_av_R_equivalents 0.0171
_diffrn_reflns_av_sigmaI/netI 0.0184
_diffrn_reflns_limit_h_max 11
_diffrn_reflns_limit_h_min -11
_diffrn_reflns_limit_k_max 10
_diffrn_reflns_limit_k_min -10
_diffrn_reflns_limit_l_max 9
_diffrn_reflns_limit_l_min -12
_diffrn_reflns_number 4115
_diffrn_reflns_theta_full 25.05
_diffrn_reflns_theta_max 25.05
_diffrn_reflns_theta_min 3.10
_exptl_absorpt_coefficient_mu 0.338
_exptl_absorpt_correction_T_max 0.9669
_exptl_absorpt_correction_T_min 0.9478
_exptl_absorpt_correction_type multi-scan
_exptl_absorpt_process_details '(SADABS; Sheldrick, 1996)'
_exptl_crystal_colour colorless
_exptl_crystal_density_diffrn 1.448
_exptl_crystal_density_method 'not measured'
_exptl_crystal_description block
_exptl_crystal_F_000 392
_exptl_crystal_size_max 0.16
_exptl_crystal_size_mid 0.13
_exptl_crystal_size_min 0.10
_refine_diff_density_max 0.555
_refine_diff_density_min -0.410
_refine_ls_extinction_coef 0.047(9)
_refine_ls_extinction_expression Fc^*^=kFc[1+0.001xFc^2^\l^3^/sin(2\q)]^-1/4^
_refine_ls_extinction_method 'SHELXL97 (Sheldrick, 2008)'
_refine_ls_goodness_of_fit_ref 1.097
_refine_ls_hydrogen_treatment constr
_refine_ls_matrix_type full
_refine_ls_number_parameters 110
_refine_ls_number_reflns 1449
_refine_ls_number_restraints 0
_refine_ls_restrained_S_all 1.440
_refine_ls_R_factor_all 0.0507
_refine_ls_R_factor_gt 0.0474
_refine_ls_shift/su_max 0.000
_refine_ls_shift/su_mean 0.000
_refine_ls_structure_factor_coef Fsqd
_refine_ls_weighting_details 'calc w=1/[\s^2^(Fo^2^)+(0.0721P)^2^+0.701P] where P=(Fo^2^+2Fc^2^)/3'
_refine_ls_weighting_scheme calc
_refine_ls_wR_factor_gt 0.1277
_refine_ls_wR_factor_ref 0.1322
_reflns_number_gt 1338
_reflns_number_total 1449
_reflns_threshold_expression I>2\s(I)
_cod_data_source_file bx2239.cif
_cod_data_source_block I
_cod_depositor_comments
;
The following automatic conversions were performed:
'_symmetry_cell_setting' value 'Monoclinic' changed to 'monoclinic'
according to '/home/saulius/struct/CIF-dictionaries/cif_core.dic'
dictionary named 'cif_core.dic' version 2.4.1 from 2010-06-29.

Automatic conversion script
Id: cif_fix_enum 1527 2010-12-29 10:47:43Z saulius 

The following automatic conversions were performed:

'_symmetry_cell_setting' value 'Monoclinic' changed to 'monoclinic'
according to /home/saulius/struct/CIF-dictionaries/cif_core.dic
dictionary named 'cif_core.dic' version 2.4.1 from 2010-06-29.

Automatic conversion script
Id: cif_fix_values 1715 2011-07-08 13:25:40Z adriana 
;
_cod_original_sg_symbol_H-M 'P 21/c'
_cod_database_code 2223322
_cod_database_fobs_code 2223322

loop_
_symmetry_equiv_pos_as_xyz
'x, y, z'
'-x, y+1/2, -z+1/2'
'-x, -y, -z'
'x, -y-1/2, z-1/2'

loop_
_atom_site_type_symbol
_atom_site_label
_atom_site_fract_x
_atom_site_fract_y
_atom_site_fract_z
_atom_site_U_iso_or_equiv
_atom_site_adp_type
_atom_site_calc_flag
_atom_site_refinement_flags
_atom_site_occupancy
_atom_site_disorder_assembly
_atom_site_disorder_group
S S1 0.13944(9) 0.19821(9) 0.76214(8) 0.0361(4) Uani d . 1 . .
O O1 0.1511(3) 0.0560(3) 0.8246(3) 0.0533(8) Uani d . 1 . .
O O2 0.0800(3) 0.2040(4) 0.6109(3) 0.0603(9) Uani d . 1 . .
N N1 0.2315(4) 0.5060(4) 0.6773(4) 0.0604(10) Uani d . 1 . .
H H1A 0.2566 0.5867 0.6510 0.073 Uiso calc R 1 . .
H H1B 0.1391 0.4815 0.6450 0.073 Uiso calc R 1 . .
N N2 0.0260(3) 0.2896(3) 0.8048(3) 0.0412(7) Uani d . 1 . .
H H2A -0.0514 0.3293 0.7402 0.049 Uiso calc R 1 . .
H H2B 0.0426 0.2990 0.8924 0.049 Uiso calc R 1 . .
C C1 0.3488(4) 0.4078(4) 0.7793(3) 0.0357(7) Uani d . 1 . .
C C2 0.3186(3) 0.2754(4) 0.8318(3) 0.0342(7) Uani d . 1 . .
C C3 0.4324(4) 0.1967(4) 0.9361(4) 0.0396(8) Uani d . 1 . .
H H3 0.4098 0.1121 0.9727 0.048 Uiso calc R 1 . .
C C4 0.5787(4) 0.2433(4) 0.9859(4) 0.0443(9) Uani d . 1 . .
H H4 0.6543 0.1920 1.0571 0.053 Uiso calc R 1 . .
C C5 0.6107(3) 0.3669(4) 0.9282(4) 0.0417(8) Uani d D 1 . .
C C6 0.4979(4) 0.4501(4) 0.8300(4) 0.0406(8) Uani d . 1 . .
H H6 0.5221 0.5362 0.7969 0.049 Uiso calc R 1 . .
C C7 0.7610(3) 0.4151(5) 0.9737(4) 0.0497(9) Uani d D 1 . .
H H7A 0.7795 0.4947 1.0389 0.074 Uiso calc R 1 . .
H H7B 0.7771 0.4471 0.8933 0.074 Uiso calc R 1 . .
H H7C 0.8276 0.3360 1.0193 0.074 Uiso calc R 1 . .

loop_
_atom_site_aniso_label
_atom_site_aniso_U_11
_atom_site_aniso_U_22
_atom_site_aniso_U_33
_atom_site_aniso_U_12
_atom_site_aniso_U_13
_atom_site_aniso_U_23
S1 0.0355(6) 0.0364(6) 0.0356(6) -0.0058(3) 0.0140(4) -0.0071(3)
O1 0.0470(15) 0.0348(14) 0.0722(18) -0.0059(11) 0.0191(13) -0.0030(12)
O2 0.0540(16) 0.086(2) 0.0376(14) -0.0211(14) 0.0163(12) -0.0185(13)
N1 0.056(2) 0.063(2) 0.062(2) 0.0026(16) 0.0245(17) 0.0197(17)
N2 0.0373(16) 0.0455(17) 0.0419(15) 0.0014(12) 0.0174(13) 0.0004(12)
C1 0.0368(16) 0.0390(17) 0.0348(15) 0.0007(13) 0.0184(13) -0.0019(13)
C2 0.0329(16) 0.0357(16) 0.0352(16) -0.0012(12) 0.0155(13) -0.0053(12)
C3 0.0414(18) 0.0327(17) 0.0435(18) 0.0024(13) 0.0165(15) 0.0001(13)
C4 0.0360(18) 0.0431(19) 0.0474(19) 0.0067(14) 0.0109(15) -0.0027(16)
C5 0.0313(17) 0.047(2) 0.0467(18) -0.0029(14) 0.0165(14) -0.0113(15)
C6 0.0395(17) 0.0420(18) 0.0443(18) -0.0051(14) 0.0213(15) -0.0005(15)
C7 0.0246(16) 0.058(2) 0.062(2) -0.0056(15) 0.0139(16) -0.0010(18)

loop_
_atom_type_symbol
_atom_type_description
_atom_type_scat_dispersion_real
_atom_type_scat_dispersion_imag
_atom_type_scat_source
C C 0.0033 0.0016 'International Tables Vol C Tables 4.2.6.8 and 6.1.1.4'
H H 0.0000 0.0000 'International Tables Vol C Tables 4.2.6.8 and 6.1.1.4'
N N 0.0061 0.0033 'International Tables Vol C Tables 4.2.6.8 and 6.1.1.4'
O O 0.0106 0.0060 'International Tables Vol C Tables 4.2.6.8 and 6.1.1.4'

loop_
_geom_angle_atom_site_label_1
_geom_angle_atom_site_label_2
_geom_angle_atom_site_label_3
_geom_angle_site_symmetry_1
_geom_angle_site_symmetry_3
_geom_angle
_geom_angle_publ_flag
O2 S1 O1 . . 116.68(18) ?
O2 S1 N2 . . 105.80(18) ?
O1 S1 N2 . . 106.29(16) ?
O2 S1 C2 . . 108.58(16) ?
O1 S1 C2 . . 107.49(16) ?
N2 S1 C2 . . 112.08(16) ?
C1 N1 H1A . . 120.0 ?
C1 N1 H1B . . 120.0 ?
H1A N1 H1B . . 120.0 ?
S1 N2 H2A . . 120.0 ?
S1 N2 H2B . . 120.0 ?
H2A N2 H2B . . 120.0 ?
C6 C1 C2 . . 116.9(3) ?
C6 C1 N1 . . 118.9(3) ?
C2 C1 N1 . . 124.3(3) ?
C3 C2 C1 . . 120.9(3) ?
C3 C2 S1 . . 117.4(3) ?
C1 C2 S1 . . 121.6(3) ?
C4 C3 C2 . . 120.6(3) ?
C4 C3 H3 . . 119.7 ?
C2 C3 H3 . . 119.7 ?
C5 C4 C3 . . 118.9(3) ?
C5 C4 H4 . . 120.5 ?
C3 C4 H4 . . 120.5 ?
C4 C5 C6 . . 120.9(3) ?
C4 C5 C7 . . 120.3(3) ?
C6 C5 C7 . . 118.7(4) ?
C5 C6 C1 . . 121.5(3) ?
C5 C6 H6 . . 119.2 ?
C1 C6 H6 . . 119.2 ?
C5 C7 H7A . . 109.5 ?
C5 C7 H7B . . 109.5 ?
H7A C7 H7B . . 109.5 ?
C5 C7 H7C . . 109.5 ?
H7A C7 H7C . . 109.5 ?
H7B C7 H7C . . 109.5 ?

loop_
_geom_bond_atom_site_label_1
_geom_bond_atom_site_label_2
_geom_bond_site_symmetry_2
_geom_bond_distance
_geom_bond_publ_flag
S1 O2 . 1.433(3) ?
S1 O1 . 1.438(3) ?
S1 N2 . 1.602(3) ?
S1 C2 . 1.756(3) ?
N1 C1 . 1.500(5) ?
N1 H1A . 0.8600 ?
N1 H1B . 0.8600 ?
N2 H2A . 0.8600 ?
N2 H2B . 0.8600 ?
C1 C6 . 1.395(5) ?
C1 C2 . 1.412(5) ?
C2 C3 . 1.393(5) ?
C3 C4 . 1.383(5) ?
C3 H3 . 0.9300 ?
C4 C5 . 1.378(6) ?
C4 H4 . 0.9300 ?
C5 C6 . 1.383(5) ?
C5 C7 . 1.426(4) ?
C6 H6 . 0.9300 ?
C7 H7A . 0.9600 ?
C7 H7B . 0.9600 ?
C7 H7C . 0.9600 ?

loop_
_geom_hbond_atom_site_label_D
_geom_hbond_atom_site_label_H
_geom_hbond_atom_site_label_A
_geom_hbond_site_symmetry_A
_geom_hbond_distance_DH
_geom_hbond_distance_HA
_geom_hbond_distance_DA
_geom_hbond_angle_DHA
N2 H2B O2 4_566 0.86 2.15 3.003(4) 173.5
N2 H2A O1 2_556 0.86 2.27 2.975(4) 138.6
N1 H1B O2 . 0.86 2.60 3.080(5) 116.7

loop_
_cod_related_entry_id
_cod_related_entry_database
_cod_related_entry_code
1 ChemSpider 9611402
